data_4083466
loop_
_publ_author_name
'Au, Richard H. W.'
'Fraser, Christopher S. A.'
'Eisler, Dana J.'
'Jennings, Michael C.'
'Puddephatt, Richard J.'

_publ_section_title
;
 Binuclear Organoplatinum(IV) Complexes with Bridging Xylenediyl Groups:
 Formation of Supramolecular Polymers through Hydrogen Bonding
;
_journal_issue 6
_journal_name_full Organometallics
_journal_page_first 1719
_journal_paper_doi 10.1021/om800889j
_journal_volume 28
_journal_year 2009
_chemical_formula_sum 'C48 H68 F4 N4 O5 P2 Pt2'
_chemical_formula_weight 1309.18
_chemical_name_systematic
; 
 ? 
;
_space_group_IT_number 2
_symmetry_cell_setting triclinic
_symmetry_space_group_name_Hall '-P 1'
_symmetry_space_group_name_H-M 'P -1'
_atom_sites_solution_hydrogens geom
_atom_sites_solution_primary Patterson
_atom_sites_solution_secondary difmap
_audit_creation_method SHELXL-97
_cell_angle_alpha 82.2980(10)
_cell_angle_beta 73.4430(10)
_cell_angle_gamma 66.5240(10)
_cell_formula_units_Z 2
_cell_length_a 11.9216(2)
_cell_length_b 12.0154(2)
_cell_length_c 20.6715(5)
_cell_measurement_temperature 200(2)
_cell_volume 2602.63(9)
_computing_cell_refinement 'Nonius DENZO'
_computing_data_collection 'Nonius COLLECT'
_computing_data_reduction 'Nonius DENZO'
_computing_molecular_graphics 'Bruker SHELXTL'
_computing_publication_material 'Bruker SHELXTL'
_computing_structure_refinement 'SHELXL-97 (Sheldrick, 1997)'
_computing_structure_solution 'SHELXS-97 (Sheldrick, 1990)'
_diffrn_ambient_temperature 200(2)
_diffrn_measured_fraction_theta_full 0.994
_diffrn_measured_fraction_theta_max 0.994
_diffrn_measurement_device_type 'Nonius Kappa-CCD'
_diffrn_measurement_method 'phi/omega scans'
_diffrn_radiation_monochromator graphite
_diffrn_radiation_source 'fine-focus sealed tube'
_diffrn_radiation_type MoK\a
_diffrn_radiation_wavelength 0.71073
_diffrn_reflns_av_R_equivalents 0.050
_diffrn_reflns_av_sigmaI/netI 0.0826
_diffrn_reflns_limit_h_max 15
_diffrn_reflns_limit_h_min -15
_diffrn_reflns_limit_k_max 15
_diffrn_reflns_limit_k_min -15
_diffrn_reflns_limit_l_max 25
_diffrn_reflns_limit_l_min -26
_diffrn_reflns_number 25062
_diffrn_reflns_theta_full 27.55
_diffrn_reflns_theta_max 27.55
_diffrn_reflns_theta_min 1.85
_exptl_absorpt_coefficient_mu 5.491
_exptl_absorpt_correction_T_max 0.6097
_exptl_absorpt_correction_T_min 0.4381
_exptl_absorpt_correction_type integration
_exptl_crystal_colour colourless
_exptl_crystal_density_diffrn 1.671
_exptl_crystal_density_method 'not measured'
_exptl_crystal_description 'hexagonal plate'
_exptl_crystal_F_000 1292
_exptl_crystal_size_max 0.18
_exptl_crystal_size_mid 0.10
_exptl_crystal_size_min 0.10
_refine_diff_density_max 1.429
_refine_diff_density_min -1.396
_refine_diff_density_rms 0.150
_refine_ls_extinction_method none
_refine_ls_goodness_of_fit_ref 1.007
_refine_ls_hydrogen_treatment mixed
_refine_ls_matrix_type full
_refine_ls_number_parameters 583
_refine_ls_number_reflns 11950
_refine_ls_number_restraints 0
_refine_ls_restrained_S_all 1.007
_refine_ls_R_factor_all 0.0848
_refine_ls_R_factor_gt 0.0442
_refine_ls_shift/su_max 0.462
_refine_ls_shift/su_mean 0.019
_refine_ls_structure_factor_coef Fsqd
_refine_ls_weighting_details 'calc w=1/[\s^2^(Fo^2^)+(0.0402P)^2^+0.0000P] where P=(Fo^2^+2Fc^2^)/3'
_refine_ls_weighting_scheme calc
_refine_ls_wR_factor_gt 0.0884
_refine_ls_wR_factor_ref 0.1002
_reflns_number_gt 7979
_reflns_number_total 11950
_reflns_threshold_expression >2sigma(I)
_cod_data_source_file om800889j_si_001.cif
_cod_data_source_block 10.H2O
_cod_depositor_comments
;
The following automatic conversions were performed:

'_symmetry_cell_setting' value 'Triclinic' changed to 'triclinic'
according to
/usr/data/users/saulius/automatic-downloads/retrospective/ACS/lib/dictionaries/cif_core.dic
dictionary named 'cif_core.dic' version 2.4.2 from 2011-04-26.

Automatic conversion script
Id: cif_fix_values 2281 2013-09-26 08:29:07Z andrius 
;
_cod_original_sg_symbol_H-M P-1
_cod_database_code 4083466

loop_
_symmetry_equiv_pos_as_xyz
'x, y, z'
'-x, -y, -z'

loop_
_atom_site_label
_atom_site_type_symbol
_atom_site_fract_x
_atom_site_fract_y
_atom_site_fract_z
_atom_site_U_iso_or_equiv
_atom_site_adp_type
_atom_site_occupancy
_atom_site_symmetry_multiplicity
_atom_site_calc_flag
_atom_site_refinement_flags
_atom_site_disorder_assembly
_atom_site_disorder_group
Pt1 Pt -1.06350(2) 0.94329(2) 0.288592(12) 0.03269(8) Uani 1 1 d . . .
Pt2 Pt -0.70968(2) 1.36205(2) 0.220151(12) 0.03614(8) Uani 1 1 d . . .
P1 P -1.19872(16) 0.80092(16) 0.22308(10) 0.0435(4) Uani 1 1 d . . .
O11 O -1.0922(4) 0.8010(4) 0.2449(2) 0.0417(11) Uani 1 1 d . . .
O12 O -1.2757(4) 0.9065(4) 0.1909(3) 0.0546(13) Uani 1 1 d . . .
F13 F -1.2857(4) 0.7600(4) 0.2829(2) 0.0715(13) Uani 1 1 d . . .
F14 F -1.1471(4) 0.6893(3) 0.1783(2) 0.0663(12) Uani 1 1 d . . .
P2 P -0.51979(17) 1.42226(17) 0.28986(11) 0.0484(5) Uani 1 1 d . . .
O21 O -0.6443(4) 1.4555(4) 0.2794(2) 0.0475(12) Uani 1 1 d . A .
O22 O -0.4475(7) 1.2903(7) 0.2984(4) 0.062(2) Uiso 0.65 1 d P A 1
F23 F -0.5263(8) 1.4825(8) 0.3514(5) 0.092(3) Uiso 0.65 1 d P A 1
F24 F -0.4300(7) 1.4593(7) 0.2306(4) 0.084(2) Uiso 0.65 1 d P A 1
O22 O -0.4079(16) 1.3760(17) 0.2378(10) 0.093(6) Uiso 0.35 1 d P A 2
F23 F -0.5191(11) 1.5275(11) 0.3226(7) 0.055(3) Uiso 0.35 1 d P A 2
F24 F -0.4967(16) 1.3156(16) 0.3422(10) 0.116(6) Uiso 0.35 1 d P A 2
N1 N -1.0780(4) 1.0452(4) 0.1954(2) 0.0306(11) Uani 1 1 d . . .
C2 C -1.1822(6) 1.1316(5) 0.1840(3) 0.0407(16) Uani 1 1 d . . .
H2A H -1.2604 1.1438 0.2165 0.049 Uiso 1 1 calc R . .
C3 C -1.1811(5) 1.2042(5) 0.1268(3) 0.0409(16) Uani 1 1 d . . .
H3A H -1.2581 1.2656 0.1208 0.049 Uiso 1 1 calc R . .
C4 C -1.0693(6) 1.1894(5) 0.0774(3) 0.0353(14) Uani 1 1 d . . .
C5 C -0.9614(5) 1.0954(5) 0.0894(3) 0.0326(14) Uani 1 1 d . . .
H5A H -0.8826 1.0794 0.0569 0.039 Uiso 1 1 calc R . .
C6 C -0.9676(5) 1.0247(5) 0.1485(3) 0.0310(14) Uani 1 1 d . . .
C7 C -0.8537(5) 0.9286(5) 0.1649(3) 0.0328(14) Uani 1 1 d . . .
C8 C -0.7339(5) 0.8923(5) 0.1204(3) 0.0375(15) Uani 1 1 d . . .
H8A H -0.7227 0.9292 0.0767 0.045 Uiso 1 1 calc R . .
C9 C -0.6313(6) 0.8033(5) 0.1391(4) 0.0409(16) Uani 1 1 d . . .
C10 C -0.6526(5) 0.7512(6) 0.2030(4) 0.0453(17) Uani 1 1 d . . .
H10A H -0.5847 0.6896 0.2179 0.054 Uiso 1 1 calc R . .
C11 C -0.7738(6) 0.7896(5) 0.2450(4) 0.0434(16) Uani 1 1 d . . .
H11A H -0.7871 0.7533 0.2888 0.052 Uiso 1 1 calc R . .
N12 N -0.8734(4) 0.8760(4) 0.2267(3) 0.0330(12) Uani 1 1 d . . .
C13 C -1.0623(6) 1.2706(6) 0.0140(3) 0.0449(17) Uani 1 1 d . . .
C14 C -1.0633(9) 1.2061(8) -0.0434(4) 0.081(3) Uani 1 1 d . . .
H14A H -0.9928 1.1270 -0.0492 0.122 Uiso 1 1 calc R . .
H14B H -1.0545 1.2550 -0.0851 0.122 Uiso 1 1 calc R . .
H14C H -1.1433 1.1942 -0.0333 0.122 Uiso 1 1 calc R . .
C15 C -1.1735(8) 1.3938(7) 0.0253(5) 0.092(3) Uani 1 1 d . . .
H15A H -1.2533 1.3812 0.0364 0.137 Uiso 1 1 calc R . .
H15B H -1.1674 1.4442 -0.0160 0.137 Uiso 1 1 calc R . .
H15C H -1.1709 1.4345 0.0625 0.137 Uiso 1 1 calc R . .
C16 C -0.9431(7) 1.2990(7) -0.0029(4) 0.065(2) Uani 1 1 d . . .
H16A H -0.8684 1.2232 -0.0107 0.097 Uiso 1 1 calc R . .
H16B H -0.9440 1.3409 0.0349 0.097 Uiso 1 1 calc R . .
H16C H -0.9405 1.3510 -0.0436 0.097 Uiso 1 1 calc R . .
C17 C -0.4994(6) 0.7570(6) 0.0892(4) 0.053(2) Uani 1 1 d . . .
C18 C -0.4928(8) 0.6577(9) 0.0494(5) 0.111(4) Uani 1 1 d . . .
H18A H -0.5055 0.5919 0.0803 0.167 Uiso 1 1 calc R . .
H18B H -0.4097 0.6265 0.0172 0.167 Uiso 1 1 calc R . .
H18C H -0.5588 0.6900 0.0249 0.167 Uiso 1 1 calc R . .
C19 C -0.3958(7) 0.7024(8) 0.1255(5) 0.086(3) Uani 1 1 d . . .
H19A H -0.4131 0.6407 0.1584 0.129 Uiso 1 1 calc R . .
H19B H -0.3924 0.7661 0.1491 0.129 Uiso 1 1 calc R . .
H19C H -0.3145 0.6648 0.0928 0.129 Uiso 1 1 calc R . .
C20 C -0.4776(8) 0.8565(8) 0.0417(7) 0.163(7) Uani 1 1 d . . .
H20A H -0.3936 0.8244 0.0104 0.245 Uiso 1 1 calc R . .
H20B H -0.4828 0.9219 0.0676 0.245 Uiso 1 1 calc R . .
H20C H -0.5421 0.8884 0.0162 0.245 Uiso 1 1 calc R . .
C21 C -1.0329(6) 0.8352(6) 0.3722(3) 0.0460(17) Uani 1 1 d . . .
H21A H -1.0162 0.8777 0.4034 0.069 Uiso 1 1 calc R . .
H21B H -0.9599 0.7596 0.3586 0.069 Uiso 1 1 calc R . .
H21C H -1.1080 0.8166 0.3945 0.069 Uiso 1 1 calc R . .
C22 C -1.2495(5) 1.0140(6) 0.3407(3) 0.0449(17) Uani 1 1 d . . .
H22B H -1.2642 1.0831 0.3667 0.067 Uiso 1 1 calc R . .
H22C H -1.2706 0.9517 0.3714 0.067 Uiso 1 1 calc R . .
H22D H -1.3028 1.0411 0.3088 0.067 Uiso 1 1 calc R . .
N31 N -0.6770(4) 1.2077(4) 0.2891(3) 0.0345(12) Uani 1 1 d . . .
C32 C -0.5772(6) 1.1024(6) 0.2777(4) 0.0473(18) Uani 1 1 d . . .
H32A H -0.5097 1.0963 0.2387 0.057 Uiso 1 1 calc R . .
C33 C -0.5689(6) 1.0033(5) 0.3201(4) 0.0447(17) Uani 1 1 d . . .
H33A H -0.4969 0.9300 0.3095 0.054 Uiso 1 1 calc R . .
C34 C -0.6641(5) 1.0083(5) 0.3785(3) 0.0346(14) Uani 1 1 d . . .
C35 C -0.7654(5) 1.1192(5) 0.3895(3) 0.0326(14) Uani 1 1 d . . .
H35A H -0.8326 1.1286 0.4291 0.039 Uiso 1 1 calc R . .
C36 C -0.7714(5) 1.2158(5) 0.3447(3) 0.0308(13) Uani 1 1 d . . .
C37 C -0.8808(5) 1.3340(5) 0.3531(3) 0.0325(14) Uani 1 1 d . . .
C38 C -0.9834(5) 1.3605(5) 0.4096(3) 0.0316(14) Uani 1 1 d . . .
H38A H -0.9841 1.3013 0.4450 0.038 Uiso 1 1 calc R . .
C39 C -1.0855(5) 1.4724(5) 0.4156(3) 0.0330(14) Uani 1 1 d . . .
C40 C -1.0759(5) 1.5549(5) 0.3631(3) 0.0385(15) Uani 1 1 d . . .
H40A H -1.1421 1.6326 0.3643 0.046 Uiso 1 1 calc R . .
C41 C -0.9719(5) 1.5256(5) 0.3094(3) 0.0392(15) Uani 1 1 d . . .
H41A H -0.9677 1.5852 0.2746 0.047 Uiso 1 1 calc R . .
N42 N -0.8752(4) 1.4173(4) 0.3030(2) 0.0312(12) Uani 1 1 d . . .
C43 C -0.6536(6) 0.8993(5) 0.4264(3) 0.0389(15) Uani 1 1 d . . .
C44 C -0.5596(7) 0.8895(8) 0.4662(5) 0.078(3) Uani 1 1 d . . .
H44A H -0.4780 0.8815 0.4347 0.117 Uiso 1 1 calc R . .
H44B H -0.5488 0.8181 0.4965 0.117 Uiso 1 1 calc R . .
H44C H -0.5919 0.9626 0.4927 0.117 Uiso 1 1 calc R . .
C45 C -0.6056(8) 0.7823(6) 0.3879(4) 0.081(3) Uani 1 1 d . . .
H45A H -0.5251 0.7729 0.3549 0.122 Uiso 1 1 calc R . .
H45B H -0.6678 0.7860 0.3644 0.122 Uiso 1 1 calc R . .
H45C H -0.5931 0.7128 0.4197 0.122 Uiso 1 1 calc R . .
C46 C -0.7793(6) 0.9104(6) 0.4766(4) 0.0551(19) Uani 1 1 d . . .
H46A H -0.8404 0.9155 0.4519 0.083 Uiso 1 1 calc R . .
H46B H -0.8116 0.9838 0.5029 0.083 Uiso 1 1 calc R . .
H46C H -0.7666 0.8391 0.5070 0.083 Uiso 1 1 calc R . .
C47 C -1.2018(5) 1.5009(5) 0.4754(4) 0.0410(16) Uani 1 1 d . . .
C48 C -1.3031(7) 1.4792(7) 0.4550(4) 0.074(3) Uani 1 1 d . . .
H48A H -1.3784 1.4964 0.4931 0.110 Uiso 1 1 calc R . .
H48B H -1.2720 1.3945 0.4423 0.110 Uiso 1 1 calc R . .
H48C H -1.3249 1.5328 0.4166 0.110 Uiso 1 1 calc R . .
C49 C -1.2497(7) 1.6324(6) 0.4967(4) 0.064(2) Uani 1 1 d . . .
H49A H -1.3235 1.6482 0.5356 0.095 Uiso 1 1 calc R . .
H49B H -1.2737 1.6874 0.4591 0.095 Uiso 1 1 calc R . .
H49C H -1.1827 1.6458 0.5091 0.095 Uiso 1 1 calc R . .
C50 C -1.1711(6) 1.4203(6) 0.5369(4) 0.060(2) Uani 1 1 d . . .
H50A H -1.2471 1.4408 0.5746 0.090 Uiso 1 1 calc R . .
H50B H -1.1045 1.4336 0.5498 0.090 Uiso 1 1 calc R . .
H50C H -1.1420 1.3350 0.5257 0.090 Uiso 1 1 calc R . .
C51 C -0.7586(6) 1.5150(6) 0.1605(4) 0.0494(18) Uani 1 1 d . . .
H51A H -0.7932 1.5013 0.1260 0.074 Uiso 1 1 calc R . .
H51B H -0.6836 1.5340 0.1386 0.074 Uiso 1 1 calc R . .
H51C H -0.8225 1.5831 0.1884 0.074 Uiso 1 1 calc R . .
C52 C -0.5421(6) 1.3029(6) 0.1479(4) 0.054(2) Uani 1 1 d . . .
H52A H -0.5488 1.2573 0.1143 0.081 Uiso 1 1 calc R . .
H52B H -0.4745 1.2502 0.1690 0.081 Uiso 1 1 calc R . .
H52C H -0.5226 1.3728 0.1259 0.081 Uiso 1 1 calc R . .
C61 C -1.0270(6) 1.0663(6) 0.3307(3) 0.0440(17) Uani 1 1 d . . .
H61A H -1.0935 1.0949 0.3730 0.053 Uiso 1 1 calc R . .
H61B H -0.9453 1.0242 0.3428 0.053 Uiso 1 1 calc R . .
C62 C -1.0213(6) 1.1746(6) 0.2867(3) 0.0414(16) Uani 1 1 d . . .
C63 C -1.1318(6) 1.2765(6) 0.2861(4) 0.054(2) Uani 1 1 d . . .
H63A H -1.2106 1.2789 0.3149 0.065 Uiso 1 1 calc R . .
C64 C -1.1256(6) 1.3740(6) 0.2430(4) 0.062(2) Uani 1 1 d . . .
H64A H -1.2009 1.4423 0.2414 0.074 Uiso 1 1 calc R . .
C65 C -1.0112(7) 1.3729(6) 0.2026(4) 0.0539(19) Uani 1 1 d . . .
H65A H -1.0089 1.4400 0.1730 0.065 Uiso 1 1 calc R . .
C66 C -0.8993(6) 1.2752(5) 0.2044(3) 0.0405(16) Uani 1 1 d . . .
C67 C -0.9070(5) 1.1760(5) 0.2453(3) 0.0343(15) Uani 1 1 d . . .
H67A H -0.8317 1.1067 0.2452 0.041 Uiso 1 1 calc R . .
C68 C -0.7750(7) 1.2798(6) 0.1654(3) 0.0486(18) Uani 1 1 d . . .
H68A H -0.7842 1.3258 0.1225 0.058 Uiso 1 1 calc R . .
H68B H -0.7127 1.1964 0.1544 0.058 Uiso 1 1 calc R . .
O O -1.2797(6) 1.0186(6) 0.0608(4) 0.116(2) Uani 1 1 d . . .

loop_
_atom_site_aniso_label
_atom_site_aniso_U_11
_atom_site_aniso_U_22
_atom_site_aniso_U_33
_atom_site_aniso_U_23
_atom_site_aniso_U_13
_atom_site_aniso_U_12
Pt1 0.03634(14) 0.03456(14) 0.03084(15) 0.00534(11) -0.01114(11) -0.01733(11)
Pt2 0.03928(15) 0.03774(15) 0.03327(16) 0.00637(11) -0.00863(11) -0.01917(12)
P1 0.0400(10) 0.0395(10) 0.0538(12) -0.0008(9) -0.0183(9) -0.0139(8)
O11 0.045(2) 0.036(2) 0.048(3) 0.000(2) -0.018(2) -0.015(2)
O12 0.061(3) 0.040(3) 0.063(4) 0.013(2) -0.032(3) -0.013(2)
F13 0.051(2) 0.069(3) 0.090(4) 0.022(3) -0.018(2) -0.026(2)
F14 0.065(3) 0.056(2) 0.081(3) -0.018(2) -0.026(2) -0.016(2)
P2 0.0379(10) 0.0489(11) 0.0596(14) -0.0030(10) -0.0145(9) -0.0156(8)
O21 0.035(2) 0.041(3) 0.064(4) -0.005(2) -0.015(2) -0.010(2)
N1 0.030(3) 0.030(3) 0.032(3) 0.003(2) -0.011(2) -0.010(2)
C2 0.042(4) 0.044(4) 0.033(4) 0.004(3) -0.008(3) -0.016(3)
C3 0.033(3) 0.036(3) 0.048(4) 0.014(3) -0.014(3) -0.009(3)
C4 0.044(4) 0.033(3) 0.037(4) 0.004(3) -0.021(3) -0.016(3)
C5 0.028(3) 0.033(3) 0.034(4) -0.001(3) -0.009(3) -0.008(3)
C6 0.028(3) 0.029(3) 0.035(4) 0.000(3) -0.010(3) -0.010(3)
C7 0.035(3) 0.036(3) 0.030(4) 0.001(3) -0.007(3) -0.018(3)
C8 0.033(3) 0.038(3) 0.039(4) 0.001(3) -0.007(3) -0.014(3)
C9 0.042(4) 0.033(3) 0.049(5) 0.008(3) -0.014(3) -0.016(3)
C10 0.026(3) 0.043(4) 0.060(5) 0.009(3) -0.020(3) -0.003(3)
C11 0.045(4) 0.041(4) 0.044(4) 0.012(3) -0.017(3) -0.017(3)
N12 0.030(3) 0.034(3) 0.037(3) 0.005(2) -0.014(2) -0.013(2)
C13 0.045(4) 0.046(4) 0.039(4) 0.013(3) -0.014(3) -0.014(3)
C14 0.136(8) 0.096(6) 0.050(6) 0.022(5) -0.043(5) -0.078(6)
C15 0.094(7) 0.060(5) 0.073(7) 0.029(5) -0.016(5) 0.007(5)
C16 0.083(6) 0.070(5) 0.055(5) 0.026(4) -0.030(4) -0.043(5)
C17 0.033(4) 0.051(4) 0.073(6) 0.026(4) -0.017(4) -0.019(3)
C18 0.071(6) 0.151(10) 0.093(9) -0.056(8) 0.003(6) -0.023(6)
C19 0.044(5) 0.124(8) 0.084(7) -0.018(6) -0.018(5) -0.020(5)
C20 0.045(5) 0.094(7) 0.240(16) 0.086(9) 0.043(7) 0.003(5)
C21 0.050(4) 0.048(4) 0.039(4) 0.013(3) -0.016(3) -0.019(3)
C22 0.039(4) 0.050(4) 0.045(4) 0.002(3) -0.003(3) -0.022(3)
N31 0.032(3) 0.031(3) 0.034(3) 0.005(2) -0.006(2) -0.009(2)
C32 0.036(4) 0.040(4) 0.051(5) 0.001(3) -0.003(3) -0.005(3)
C33 0.033(3) 0.031(3) 0.058(5) -0.002(3) -0.009(3) 0.000(3)
C34 0.036(3) 0.033(3) 0.034(4) 0.003(3) -0.011(3) -0.013(3)
C35 0.035(3) 0.030(3) 0.028(3) 0.004(3) -0.008(3) -0.009(3)
C36 0.030(3) 0.029(3) 0.035(4) 0.005(3) -0.013(3) -0.010(3)
C37 0.036(3) 0.030(3) 0.037(4) 0.005(3) -0.012(3) -0.017(3)
C38 0.031(3) 0.029(3) 0.031(4) 0.010(3) -0.009(3) -0.010(3)
C39 0.037(3) 0.036(3) 0.032(4) 0.000(3) -0.012(3) -0.017(3)
C40 0.031(3) 0.033(3) 0.049(4) 0.011(3) -0.019(3) -0.007(3)
C41 0.039(4) 0.033(3) 0.045(4) 0.010(3) -0.014(3) -0.014(3)
N42 0.027(2) 0.033(3) 0.033(3) 0.006(2) -0.006(2) -0.013(2)
C43 0.045(4) 0.034(3) 0.030(4) 0.000(3) -0.007(3) -0.009(3)
C44 0.066(5) 0.094(6) 0.080(7) 0.034(5) -0.040(5) -0.032(5)
C45 0.109(7) 0.036(4) 0.074(7) -0.008(4) 0.012(5) -0.024(4)
C46 0.059(4) 0.047(4) 0.048(5) 0.013(4) -0.012(4) -0.015(4)
C47 0.033(3) 0.038(4) 0.047(4) 0.003(3) -0.013(3) -0.007(3)
C48 0.048(4) 0.093(6) 0.076(7) -0.005(5) -0.012(4) -0.025(4)
C49 0.058(5) 0.045(4) 0.064(6) 0.004(4) -0.006(4) -0.004(4)
C50 0.051(4) 0.058(5) 0.045(5) 0.004(4) -0.002(4) -0.003(4)
C51 0.058(4) 0.052(4) 0.046(5) 0.020(3) -0.018(4) -0.031(4)
C52 0.046(4) 0.064(5) 0.045(5) -0.009(4) 0.010(3) -0.026(4)
C61 0.049(4) 0.054(4) 0.042(4) -0.005(3) -0.016(3) -0.030(3)
C62 0.052(4) 0.042(4) 0.044(4) -0.004(3) -0.014(3) -0.030(3)
C63 0.053(4) 0.045(4) 0.075(6) -0.010(4) -0.017(4) -0.027(4)
C64 0.049(4) 0.039(4) 0.107(7) -0.005(5) -0.038(5) -0.013(4)
C65 0.071(5) 0.043(4) 0.068(6) 0.016(4) -0.039(4) -0.034(4)
C66 0.054(4) 0.034(3) 0.036(4) -0.002(3) -0.015(3) -0.017(3)
C67 0.042(3) 0.035(3) 0.032(4) -0.003(3) -0.013(3) -0.017(3)
C68 0.071(5) 0.050(4) 0.036(4) 0.003(3) -0.011(4) -0.037(4)
O 0.124(5) 0.106(5) 0.111(6) -0.006(5) -0.040(5) -0.029(4)

loop_
_atom_type_symbol
_atom_type_description
_atom_type_scat_dispersion_real
_atom_type_scat_dispersion_imag
_atom_type_scat_source
C C 0.0033 0.0016 'International Tables Vol C Tables 4.2.6.8 and 6.1.1.4'
H H 0.0000 0.0000 'International Tables Vol C Tables 4.2.6.8 and 6.1.1.4'
N N 0.0061 0.0033 'International Tables Vol C Tables 4.2.6.8 and 6.1.1.4'
O O 0.0106 0.0060 'International Tables Vol C Tables 4.2.6.8 and 6.1.1.4'
F F 0.0171 0.0103 'International Tables Vol C Tables 4.2.6.8 and 6.1.1.4'
P P 0.1023 0.0942 'International Tables Vol C Tables 4.2.6.8 and 6.1.1.4'
Pt Pt -1.7033 8.3905 'International Tables Vol C Tables 4.2.6.8 and 6.1.1.4'

loop_
_geom_angle_atom_site_label_1
_geom_angle_atom_site_label_2
_geom_angle_atom_site_label_3
_geom_angle
C22 Pt1 C21 86.6(3)
C22 Pt1 C61 90.5(2)
C21 Pt1 C61 86.9(3)
C22 Pt1 N12 175.3(2)
C21 Pt1 N12 98.0(2)
C61 Pt1 N12 91.0(2)
C22 Pt1 N1 98.7(2)
C21 Pt1 N1 174.4(2)
C61 Pt1 N1 94.6(2)
N12 Pt1 N1 76.67(18)
C22 Pt1 O11 92.0(2)
C21 Pt1 O11 90.5(2)
C61 Pt1 O11 176.3(2)
N12 Pt1 O11 86.84(16)
N1 Pt1 O11 87.82(16)
C52 Pt2 C51 86.0(3)
C52 Pt2 C68 86.4(3)
C51 Pt2 C68 89.5(3)
C52 Pt2 N42 174.5(3)
C51 Pt2 N42 98.1(2)
C68 Pt2 N42 97.2(2)
C52 Pt2 N31 99.6(2)
C51 Pt2 N31 174.4(2)
C68 Pt2 N31 90.2(2)
N42 Pt2 N31 76.35(17)
C52 Pt2 O21 94.7(2)
C51 Pt2 O21 89.4(2)
C68 Pt2 O21 178.3(2)
N42 Pt2 O21 81.74(16)
N31 Pt2 O21 90.87(18)
O12 P1 O11 121.5(3)
O12 P1 F13 108.7(3)
O11 P1 F13 108.8(3)
O12 P1 F14 110.0(3)
O11 P1 F14 106.8(2)
F13 P1 F14 98.8(2)
P1 O11 Pt1 132.3(3)
O22 P2 O21 122.4(8)
O22 P2 O22 66.9(8)
O21 P2 O22 116.1(4)
O22 P2 F23 109.9(9)
O21 P2 F23 108.2(5)
O22 P2 F23 128.3(6)
O22 P2 F23 123.0(8)
O21 P2 F23 111.3(4)
O22 P2 F23 106.4(5)
F23 P2 F23 29.0(5)
O22 P2 F24 36.6(7)
O21 P2 F24 113.0(4)
O22 P2 F24 102.7(4)
F23 P2 F24 82.1(6)
F23 P2 F24 106.5(4)
O22 P2 F24 100.4(10)
O21 P2 F24 109.0(7)
O22 P2 F24 36.0(6)
F23 P2 F24 105.5(9)
F23 P2 F24 77.5(8)
F24 P2 F24 132.2(7)
P2 O21 Pt2 129.3(2)
C2 N1 C6 119.2(5)
C2 N1 Pt1 125.4(4)
C6 N1 Pt1 115.1(4)
N1 C2 C3 122.2(6)
C2 C3 C4 121.1(6)
C3 C4 C5 115.7(6)
C3 C4 C13 123.2(5)
C5 C4 C13 121.1(5)
C6 C5 C4 120.8(5)
N1 C6 C5 120.9(5)
N1 C6 C7 116.6(5)
C5 C6 C7 122.4(5)
N12 C7 C8 121.1(6)
N12 C7 C6 115.3(5)
C8 C7 C6 123.6(6)
C9 C8 C7 120.8(6)
C8 C9 C10 117.5(6)
C8 C9 C17 121.5(6)
C10 C9 C17 120.9(6)
C9 C10 C11 119.4(6)
N12 C11 C10 122.9(6)
C11 N12 C7 118.3(5)
C11 N12 Pt1 125.6(4)
C7 N12 Pt1 116.1(4)
C14 C13 C16 110.5(6)
C14 C13 C4 108.3(6)
C16 C13 C4 110.8(6)
C14 C13 C15 110.7(7)
C16 C13 C15 105.8(6)
C4 C13 C15 110.8(6)
C20 C17 C18 109.3(9)
C20 C17 C19 109.8(7)
C18 C17 C19 107.1(7)
C20 C17 C9 111.3(6)
C18 C17 C9 107.7(6)
C19 C17 C9 111.6(7)
C32 N31 C36 118.3(5)
C32 N31 Pt2 125.4(4)
C36 N31 Pt2 116.0(4)
N31 C32 C33 122.4(6)
C32 C33 C34 121.0(6)
C35 C34 C33 115.3(6)
C35 C34 C43 123.7(5)
C33 C34 C43 121.0(5)
C36 C35 C34 121.9(5)
N31 C36 C35 121.1(5)
N31 C36 C37 115.4(5)
C35 C36 C37 123.5(5)
N42 C37 C38 120.7(5)
N42 C37 C36 116.2(5)
C38 C37 C36 123.0(5)
C37 C38 C39 121.5(5)
C40 C39 C38 115.9(5)
C40 C39 C47 121.8(5)
C38 C39 C47 122.3(5)
C41 C40 C39 120.4(6)
N42 C41 C40 123.7(6)
C41 N42 C37 117.7(5)
C41 N42 Pt2 126.4(4)
C37 N42 Pt2 115.8(4)
C34 C43 C46 112.9(5)
C34 C43 C45 111.3(6)
C46 C43 C45 107.5(5)
C34 C43 C44 107.6(5)
C46 C43 C44 108.3(6)
C45 C43 C44 109.1(6)
C48 C47 C39 108.3(6)
C48 C47 C50 109.4(6)
C39 C47 C50 111.2(5)
C48 C47 C49 110.2(6)
C39 C47 C49 111.0(5)
C50 C47 C49 106.8(6)
C62 C61 Pt1 115.1(4)
C67 C62 C63 118.6(6)
C67 C62 C61 121.2(6)
C63 C62 C61 120.2(6)
C64 C63 C62 119.5(6)
C65 C64 C63 120.6(7)
C64 C65 C66 121.1(7)
C67 C66 C65 117.9(6)
C67 C66 C68 121.4(6)
C65 C66 C68 120.6(6)
C66 C67 C62 122.2(6)
C66 C68 Pt2 110.9(4)

loop_
_geom_bond_atom_site_label_1
_geom_bond_atom_site_label_2
_geom_bond_distance
Pt1 C22 2.045(5)
Pt1 C21 2.046(6)
Pt1 C61 2.050(5)
Pt1 N12 2.143(4)
Pt1 N1 2.151(5)
Pt1 O11 2.216(4)
Pt2 C52 2.044(6)
Pt2 C51 2.046(6)
Pt2 C68 2.068(6)
Pt2 N42 2.145(4)
Pt2 N31 2.157(5)
Pt2 O21 2.231(4)
P1 O12 1.445(5)
P1 O11 1.464(4)
P1 F13 1.535(4)
P1 F14 1.544(4)
P2 O22 1.414(18)
P2 O21 1.449(4)
P2 O22 1.487(8)
P2 F23 1.515(12)
P2 F23 1.515(9)
P2 F24 1.527(8)
P2 F24 1.551(19)
N1 C2 1.323(7)
N1 C6 1.346(7)
C2 C3 1.373(8)
C3 C4 1.391(8)
C4 C5 1.393(8)
C4 C13 1.530(9)
C5 C6 1.393(8)
C6 C7 1.483(8)
C7 N12 1.347(7)
C7 C8 1.392(7)
C8 C9 1.380(8)
C9 C10 1.385(9)
C9 C17 1.543(9)
C10 C11 1.384(8)
C11 N12 1.342(7)
C13 C14 1.508(10)
C13 C16 1.525(9)
C13 C15 1.534(9)
C17 C20 1.499(10)
C17 C18 1.502(11)
C17 C19 1.507(10)
N31 C32 1.339(7)
N31 C36 1.343(7)
C32 C33 1.368(9)
C33 C34 1.390(8)
C34 C35 1.388(8)
C34 C43 1.518(8)
C35 C36 1.377(8)
C36 C37 1.487(7)
C37 N42 1.348(7)
C37 C38 1.391(7)
C38 C39 1.400(7)
C39 C40 1.380(8)
C39 C47 1.525(8)
C40 C41 1.365(8)
C41 N42 1.343(7)
C43 C46 1.526(8)
C43 C45 1.529(8)
C43 C44 1.529(10)
C47 C48 1.508(9)
C47 C50 1.531(9)
C47 C49 1.530(8)
C61 C62 1.498(9)
C62 C67 1.393(7)
C62 C63 1.399(9)
C63 C64 1.386(10)
C64 C65 1.377(9)
C65 C66 1.388(9)
C66 C67 1.384(8)
C66 C68 1.491(8)
